data_7043013
loop_
_publ_author_name
'Hill, Anthony'
'Ward, Jas S.'

_publ_section_title
;
 Synthetic and Structural Studies of Phosphine Coordinated Boronium Salts
;
_journal_name_full 'Dalton Trans.'
_journal_paper_doi 10.1039/C7DT01023K
_journal_year 2017
_chemical_compound_source 'Research School of Chemistry'
_chemical_formula_moiety 'C34 H30 B1 Fe1 P2, As1 F6'
_chemical_formula_sum 'C34 H30 As B F6 Fe P2'
_chemical_formula_weight 756.13
_chemical_properties_physical 'Air-sensitive, Moisture-sensitive'
_space_group_IT_number 2
_symmetry_cell_setting triclinic
_symmetry_space_group_name_Hall '-P 1'
_symmetry_space_group_name_H-M 'P -1'
_atom_sites_solution_hydrogens difmap
_atom_sites_solution_primary other
_audit_creation_date 15-02-07
_audit_creation_method CRYSTALS_ver_14.40
_audit_update_record
;
2015-04-08 deposited with the CCDC.
2017-05-12 downloaded from the CCDC.
;
_cell_angle_alpha 74.012(2)
_cell_angle_beta 85.306(2)
_cell_angle_gamma 89.5144(19)
_cell_formula_units_Z 2
_cell_length_a 10.3352(2)
_cell_length_b 10.6422(2)
_cell_length_c 15.0052(4)
_cell_measurement_reflns_used 11300
_cell_measurement_temperature 150
_cell_measurement_theta_max 72
_cell_measurement_theta_min 4
_cell_volume 1581.08(6)
_computing_cell_refinement 'CrysAlis PRO, (Agilent Technologies, 2013)'
_computing_data_collection 'SuperNova, (Agilent Technologies, 2013)'
_computing_data_reduction 'CrysAlis PRO, (Agilent Technologies, 2013)'
_computing_molecular_graphics 'CAMERON (Watkin et al., 1996)'
_computing_publication_material 'CRYSTALS (Betteridge et al., 2003)'
_computing_structure_refinement 'CRYSTALS (Betteridge et al., 2003)'
_computing_structure_solution 'Superflip (Palatinus & Chapuis, 2007)'
_diffrn_ambient_temperature 150
_diffrn_measured_fraction_theta_full 0.998
_diffrn_measured_fraction_theta_max 0.998
_diffrn_measurement_device Area
_diffrn_measurement_device_type 'Oxford Diffraction SuperNova'
_diffrn_measurement_method \w
_diffrn_radiation_monochromator Mirror
_diffrn_radiation_type 'Cu K\a'
_diffrn_radiation_wavelength 1.54184
_diffrn_reflns_av_R_equivalents 0.022
_diffrn_reflns_limit_h_max 12
_diffrn_reflns_limit_h_min -12
_diffrn_reflns_limit_k_max 12
_diffrn_reflns_limit_k_min -13
_diffrn_reflns_limit_l_max 18
_diffrn_reflns_limit_l_min -18
_diffrn_reflns_number 17516
_diffrn_reflns_theta_full 72.343
_diffrn_reflns_theta_max 72.343
_diffrn_reflns_theta_min 4.293
_diffrn_standards_number 0
_exptl_absorpt_coefficient_mu 6.471
_exptl_absorpt_correction_T_max 0.58
_exptl_absorpt_correction_T_min 0.49
_exptl_absorpt_correction_type multi-scan
_exptl_absorpt_process_details 'CrysAlis, (Oxford Diffraction, 2002)'
_exptl_crystal_colour orange
_exptl_crystal_density_diffrn 1.588
_exptl_crystal_density_method 'not measured'
_exptl_crystal_description plate
_exptl_crystal_F_000 764
_exptl_crystal_recrystallization_method 'Re-crystallisation from solvent: THF/DCM/pentane'
_exptl_crystal_size_max 0.271
_exptl_crystal_size_mid 0.183
_exptl_crystal_size_min 0.084
_refine_diff_density_max 0.37
_refine_diff_density_min -0.44
_refine_ls_extinction_coef 9.0(5)
_refine_ls_extinction_method 'Larson (1970), Equation 22'
_refine_ls_goodness_of_fit_ref 0.9615
_refine_ls_hydrogen_treatment constr
_refine_ls_matrix_type full
_refine_ls_number_parameters 407
_refine_ls_number_reflns 6249
_refine_ls_number_restraints 0
_refine_ls_R_factor_all 0.0265
_refine_ls_R_factor_gt 0.0261
_refine_ls_shift/su_max 0.0015141
_refine_ls_shift/su_mean 0.0000280
_refine_ls_structure_factor_coef Fsqd
_refine_ls_weighting_details
;
 Method, part 1, Chebychev polynomial, (Watkin, 1994, Prince, 1982) 
 [weight] = 1.0/[A~0~*T~0~(x)+A~1~*T~1~(x) ... +A~n-1~]*T~n-1~(x)] 
 where A~i~ are the Chebychev coefficients listed below and x= Fcalc/Fmax 
 Method = Robust Weighting (Prince, 1982) 
 W = [weight] * [1-(deltaF/6*sigmaF)^2^]^2^ 
 A~i~ are: 
 0.166E+04 0.280E+04 0.178E+04 806. 202. 
;
_refine_ls_weighting_scheme calc
_refine_ls_wR_factor_all 0.0708
_refine_ls_wR_factor_gt 0.0706
_refine_ls_wR_factor_ref 0.0708
_reflns_limit_h_max 12
_reflns_limit_h_min -12
_reflns_limit_k_max 13
_reflns_limit_k_min -12
_reflns_limit_l_max 18
_reflns_limit_l_min 0
_reflns_number_gt 6144
_reflns_number_total 6249
_reflns_threshold_expression I>2.0\s(I)
_oxford_diffrn_Wilson_B_factor 1.84
_oxford_diffrn_Wilson_scale 0.06
_oxford_refine_ls_r_factor_ref 0.0265
_oxford_refine_ls_scale 4.23(4)
_oxford_reflns_number_all 6249
_oxford_reflns_threshold_expression_ref I>-10.0\s(I)
_oxford_structure_analysis_title 'C:\Users\Jas\Desktop\jas166(JSW4 At 17:15 on'
_cod_data_source_file c7dt01023k2.cif
_cod_data_source_block jas166(JSW418)
_cod_depositor_comments
;
The following automatic conversions were performed:

'_atom_sites_solution_primary' value 'Other' changed to 'other'
according to
/home/data/users/saulius/crontab/automatic-downloads/rss-feeds/RSC/lib/dictionaries/cif_core.dic
dictionary named 'cif_core.dic' version 2.4.2 from 2011-04-26.

Automatic conversion script
Id: cif_fix_values 4973 2017-02-22 13:04:09Z antanas 
;
_cod_original_sg_symbol_H-M 'P -1 '
_cod_original_formula_sum 'C34 H30 As1 B1 F6 Fe1 P2'
_cod_database_code 7043013

loop_
_symmetry_equiv_pos_as_xyz
x,y,z
-x,-y,-z

loop_
_atom_site_label
_atom_site_type_symbol
_atom_site_fract_x
_atom_site_fract_y
_atom_site_fract_z
_atom_site_U_iso_or_equiv
_atom_site_occupancy
_atom_site_adp_type
_atom_site_refinement_flags_posn
As1 As 0.078104(18) 0.928691(17) 0.289763(13) 0.0275 1.0000 Uani .
B1 B 0.41586(17) 0.39303(17) 0.17726(12) 0.0232 1.0000 Uani .
F1 F 0.22188(11) 1.01440(11) 0.28068(9) 0.0428 1.0000 Uani .
F2 F 0.14376(13) 0.79125(11) 0.35862(9) 0.0474 1.0000 Uani .
F3 F 0.01040(12) 1.06502(11) 0.22006(9) 0.0412 1.0000 Uani .
F4 F 0.13309(15) 0.88254(11) 0.19259(8) 0.0492 1.0000 Uani .
F5 F -0.06435(13) 0.84439(12) 0.29825(10) 0.0542 1.0000 Uani .
F6 F 0.02797(14) 0.97914(12) 0.38582(9) 0.0505 1.0000 Uani .
Fe1 Fe 0.11839(2) 0.40755(2) 0.336521(16) 0.0197 1.0000 Uani .
P1 P 0.26509(4) 0.47425(4) 0.11834(3) 0.0197 1.0000 Uani .
P2 P 0.44399(4) 0.41302(4) 0.29784(3) 0.0211 1.0000 Uani .
C1 C 0.12075(14) 0.47134(14) 0.19468(10) 0.0198 1.0000 Uani .
C2 C 0.02810(16) 0.36636(16) 0.23099(11) 0.0246 1.0000 Uani .
C3 C -0.06416(16) 0.40631(17) 0.29355(12) 0.0269 1.0000 Uani .
C4 C -0.02950(15) 0.53435(16) 0.29603(11) 0.0247 1.0000 Uani .
C5 C 0.08441(15) 0.57540(15) 0.23510(11) 0.0221 1.0000 Uani .
C6 C 0.30131(15) 0.37190(15) 0.37603(10) 0.0229 1.0000 Uani .
C7 C 0.23032(17) 0.25088(16) 0.39200(12) 0.0274 1.0000 Uani .
C8 C 0.12062(17) 0.25356(18) 0.45464(12) 0.0318 1.0000 Uani .
C9 C 0.12232(18) 0.37478(19) 0.47732(11) 0.0320 1.0000 Uani .
C10 C 0.23362(17) 0.44867(17) 0.42951(11) 0.0273 1.0000 Uani .
C11 C 0.28728(16) 0.64216(15) 0.05004(11) 0.0243 1.0000 Uani .
C12 C 0.18053(17) 0.71362(17) 0.01232(12) 0.0295 1.0000 Uani .
C13 C 0.1985(2) 0.83968(18) -0.04561(13) 0.0361 1.0000 Uani .
C14 C 0.3217(2) 0.89515(18) -0.06536(14) 0.0405 1.0000 Uani .
C15 C 0.4274(2) 0.82655(19) -0.02738(15) 0.0396 1.0000 Uani .
C16 C 0.41064(17) 0.69956(17) 0.02955(13) 0.0308 1.0000 Uani .
C21 C 0.23012(15) 0.38051(16) 0.03816(11) 0.0225 1.0000 Uani .
C22 C 0.20912(17) 0.24653(17) 0.07324(12) 0.0277 1.0000 Uani .
C23 C 0.18458(18) 0.17102(18) 0.01366(13) 0.0326 1.0000 Uani .
C24 C 0.18507(19) 0.2299(2) -0.08141(13) 0.0362 1.0000 Uani .
C25 C 0.20883(18) 0.3620(2) -0.11619(12) 0.0340 1.0000 Uani .
C26 C 0.22962(16) 0.43932(18) -0.05723(11) 0.0276 1.0000 Uani .
C31 C 0.49818(15) 0.57226(16) 0.30202(11) 0.0239 1.0000 Uani .
C32 C 0.42687(17) 0.68104(17) 0.26049(13) 0.0308 1.0000 Uani .
C33 C 0.46463(18) 0.80570(18) 0.26134(14) 0.0343 1.0000 Uani .
C34 C 0.57536(19) 0.82153(18) 0.30402(13) 0.0345 1.0000 Uani .
C35 C 0.64701(18) 0.7144(2) 0.34499(13) 0.0340 1.0000 Uani .
C36 C 0.60941(16) 0.58957(18) 0.34499(12) 0.0283 1.0000 Uani .
C41 C 0.56215(16) 0.29289(16) 0.34774(12) 0.0261 1.0000 Uani .
C42 C 0.57304(19) 0.2583(2) 0.44353(14) 0.0380 1.0000 Uani .
C43 C 0.6604(2) 0.1639(2) 0.48303(15) 0.0457 1.0000 Uani .
C44 C 0.73634(19) 0.10288(19) 0.42717(16) 0.0415 1.0000 Uani .
C45 C 0.72619(17) 0.13581(18) 0.33247(15) 0.0350 1.0000 Uani .
C46 C 0.63922(16) 0.23137(17) 0.29193(13) 0.0290 1.0000 Uani .
H1 H 0.5036 0.4196 0.1269 0.0350 1.0000 Uiso R
H2 H 0.3943 0.2895 0.1953 0.0292 1.0000 Uiso R
H21 H 0.0309 0.2827 0.2157 0.0289 1.0000 Uiso R
H31 H -0.1349 0.3535 0.3309 0.0332 1.0000 Uiso R
H41 H -0.0720 0.5836 0.3336 0.0309 1.0000 Uiso R
H51 H 0.1290 0.6602 0.2220 0.0274 1.0000 Uiso R
H71 H 0.2553 0.1797 0.3658 0.0341 1.0000 Uiso R
H81 H 0.0564 0.1849 0.4775 0.0386 1.0000 Uiso R
H91 H 0.0583 0.4025 0.5170 0.0376 1.0000 Uiso R
H101 H 0.2603 0.5351 0.4304 0.0333 1.0000 Uiso R
H121 H 0.0986 0.6763 0.0271 0.0352 1.0000 Uiso R
H131 H 0.1273 0.8847 -0.0701 0.0435 1.0000 Uiso R
H141 H 0.3359 0.9801 -0.1046 0.0487 1.0000 Uiso R
H151 H 0.5124 0.8649 -0.0405 0.0484 1.0000 Uiso R
H161 H 0.4860 0.6518 0.0536 0.0362 1.0000 Uiso R
H221 H 0.2106 0.2046 0.1378 0.0327 1.0000 Uiso R
H231 H 0.1674 0.0816 0.0393 0.0386 1.0000 Uiso R
H241 H 0.1685 0.1786 -0.1207 0.0428 1.0000 Uiso R
H251 H 0.2089 0.4031 -0.1807 0.0404 1.0000 Uiso R
H261 H 0.2447 0.5303 -0.0822 0.0334 1.0000 Uiso R
H321 H 0.3518 0.6700 0.2325 0.0367 1.0000 Uiso R
H331 H 0.4145 0.8786 0.2348 0.0405 1.0000 Uiso R
H341 H 0.6000 0.9035 0.3045 0.0407 1.0000 Uiso R
H351 H 0.7213 0.7242 0.3742 0.0416 1.0000 Uiso R
H361 H 0.6567 0.5177 0.3738 0.0334 1.0000 Uiso R
H421 H 0.5195 0.2972 0.4812 0.0459 1.0000 Uiso R
H431 H 0.6677 0.1398 0.5473 0.0549 1.0000 Uiso R
H441 H 0.7945 0.0397 0.4547 0.0491 1.0000 Uiso R
H451 H 0.7781 0.0972 0.2945 0.0415 1.0000 Uiso R
H461 H 0.6317 0.2539 0.2284 0.0346 1.0000 Uiso R

loop_
_atom_site_aniso_label
_atom_site_aniso_U_11
_atom_site_aniso_U_22
_atom_site_aniso_U_33
_atom_site_aniso_U_23
_atom_site_aniso_U_13
_atom_site_aniso_U_12
As1 0.03324(11) 0.01871(10) 0.03009(11) -0.00695(8) 0.00025(8) -0.00030(7)
B1 0.0243(8) 0.0248(9) 0.0230(8) -0.0101(7) -0.0054(6) 0.0057(7)
F1 0.0369(6) 0.0342(6) 0.0571(7) -0.0122(5) -0.0034(5) -0.0049(5)
F2 0.0619(8) 0.0276(6) 0.0478(7) -0.0014(5) -0.0084(6) 0.0084(5)
F3 0.0435(6) 0.0265(5) 0.0485(7) -0.0017(5) -0.0058(5) 0.0046(5)
F4 0.0790(9) 0.0306(6) 0.0398(6) -0.0162(5) 0.0072(6) -0.0006(6)
F5 0.0460(7) 0.0383(7) 0.0732(9) -0.0058(6) -0.0058(6) -0.0171(5)
F6 0.0733(9) 0.0384(6) 0.0389(6) -0.0146(5) 0.0158(6) -0.0017(6)
Fe1 0.02155(13) 0.01876(13) 0.01894(13) -0.00535(9) -0.00236(9) 0.00314(9)
P1 0.02203(18) 0.01930(18) 0.01819(17) -0.00561(14) -0.00329(14) 0.00182(14)
P2 0.02108(18) 0.02201(19) 0.02214(18) -0.00830(15) -0.00593(14) 0.00454(14)
C1 0.0218(7) 0.0197(7) 0.0185(7) -0.0054(5) -0.0052(5) 0.0032(6)
C2 0.0252(7) 0.0242(8) 0.0260(8) -0.0090(6) -0.0043(6) -0.0005(6)
C3 0.0222(7) 0.0301(8) 0.0289(8) -0.0083(7) -0.0041(6) -0.0004(6)
C4 0.0234(7) 0.0272(8) 0.0252(8) -0.0096(6) -0.0049(6) 0.0071(6)
C5 0.0246(7) 0.0201(7) 0.0220(7) -0.0054(6) -0.0064(6) 0.0040(6)
C6 0.0243(7) 0.0245(8) 0.0204(7) -0.0059(6) -0.0062(6) 0.0052(6)
C7 0.0299(8) 0.0219(8) 0.0280(8) -0.0020(6) -0.0056(6) 0.0067(6)
C8 0.0321(9) 0.0299(9) 0.0262(8) 0.0039(7) -0.0008(7) 0.0045(7)
C9 0.0330(9) 0.0444(10) 0.0171(7) -0.0060(7) -0.0027(6) 0.0115(7)
C10 0.0320(8) 0.0314(8) 0.0224(7) -0.0122(6) -0.0099(6) 0.0096(7)
C11 0.0292(8) 0.0209(7) 0.0222(7) -0.0052(6) -0.0014(6) 0.0012(6)
C12 0.0297(8) 0.0261(8) 0.0307(8) -0.0044(7) -0.0027(7) 0.0029(6)
C13 0.0451(10) 0.0273(9) 0.0323(9) -0.0026(7) -0.0028(8) 0.0100(8)
C14 0.0549(12) 0.0228(9) 0.0377(10) -0.0022(7) 0.0100(9) 0.0023(8)
C15 0.0386(10) 0.0279(9) 0.0487(11) -0.0088(8) 0.0116(8) -0.0066(7)
C16 0.0281(8) 0.0272(8) 0.0368(9) -0.0094(7) 0.0015(7) 0.0004(7)
C21 0.0225(7) 0.0272(8) 0.0201(7) -0.0100(6) -0.0027(6) 0.0017(6)
C22 0.0333(8) 0.0288(8) 0.0231(8) -0.0109(7) -0.0027(6) 0.0016(7)
C23 0.0388(9) 0.0283(9) 0.0359(9) -0.0171(7) -0.0048(7) 0.0017(7)
C24 0.0372(9) 0.0466(11) 0.0352(10) -0.0265(8) -0.0116(8) 0.0091(8)
C25 0.0339(9) 0.0496(11) 0.0214(8) -0.0131(8) -0.0080(7) 0.0066(8)
C26 0.0282(8) 0.0326(9) 0.0222(8) -0.0070(6) -0.0047(6) 0.0031(7)
C31 0.0229(7) 0.0268(8) 0.0243(7) -0.0108(6) -0.0028(6) 0.0006(6)
C32 0.0280(8) 0.0274(8) 0.0395(9) -0.0111(7) -0.0112(7) 0.0009(7)
C33 0.0351(9) 0.0259(9) 0.0433(10) -0.0109(7) -0.0069(8) 0.0015(7)
C34 0.0395(10) 0.0302(9) 0.0358(9) -0.0127(7) -0.0014(7) -0.0096(7)
C35 0.0294(8) 0.0424(10) 0.0342(9) -0.0159(8) -0.0070(7) -0.0064(7)
C36 0.0246(8) 0.0343(9) 0.0289(8) -0.0120(7) -0.0079(6) 0.0031(6)
C41 0.0231(7) 0.0255(8) 0.0307(8) -0.0080(6) -0.0067(6) 0.0050(6)
C42 0.0373(10) 0.0441(11) 0.0320(9) -0.0086(8) -0.0077(8) 0.0144(8)
C43 0.0426(11) 0.0517(13) 0.0361(10) 0.0008(9) -0.0114(8) 0.0150(9)
C44 0.0304(9) 0.0318(9) 0.0563(12) -0.0001(8) -0.0122(8) 0.0107(7)
C45 0.0252(8) 0.0270(8) 0.0557(12) -0.0156(8) -0.0053(8) 0.0059(7)
C46 0.0246(8) 0.0272(8) 0.0380(9) -0.0123(7) -0.0076(7) 0.0035(6)

loop_
_atom_type_symbol
_atom_type_scat_dispersion_real
_atom_type_scat_dispersion_imag
_atom_type_scat_Cromer_Mann_a1
_atom_type_scat_Cromer_Mann_b1
_atom_type_scat_Cromer_Mann_a2
_atom_type_scat_Cromer_Mann_b2
_atom_type_scat_Cromer_Mann_a3
_atom_type_scat_Cromer_Mann_b3
_atom_type_scat_Cromer_Mann_a4
_atom_type_scat_Cromer_Mann_b4
_atom_type_scat_Cromer_Mann_c
_atom_type_scat_source
C 0.0181 0.0091 2.3100 20.8439 1.0200 10.2075 1.5886 0.5687 0.8650 51.6512 0.2156 'International Tables Vol C 4.2.6.8 and 6.1.1.4'
H 0.0000 0.0000 0.4930 10.5109 0.3229 26.1257 0.1402 3.1424 0.0408 57.7998 0.0030 'International Tables Vol C 4.2.6.8 and 6.1.1.4'
As -0.9300 1.0051 16.6723 2.6345 6.0701 0.2647 3.4313 12.9479 4.2779 47.7972 2.5310 'International Tables Vol C 4.2.6.8 and 6.1.1.4'
B 0.0090 0.0039 2.0545 23.2185 1.3326 1.0210 1.0979 60.3498 0.7068 0.1403 -0.1932 'International Tables Vol C 4.2.6.8 and 6.1.1.4'
F 0.0727 0.0534 3.5392 10.2825 2.6412 4.2944 1.5170 0.2615 1.0243 26.1476 0.2776 'International Tables Vol C 4.2.6.8 and 6.1.1.4'
Fe -1.1336 3.1974 11.7695 4.7611 7.3573 0.3072 3.5222 15.3535 2.3045 76.8805 1.0369 'International Tables Vol C 4.2.6.8 and 6.1.1.4'
P 0.2955 0.4335 6.4345 1.9067 4.1791 27.1570 1.7800 0.5260 1.4908 68.1645 1.1149 'International Tables Vol C 4.2.6.8 and 6.1.1.4'

loop_
_geom_angle_atom_site_label_1
_geom_angle_atom_site_label_2
_geom_angle_atom_site_label_3
_geom_angle
_geom_angle_publ_flag
F1 As1 F2 90.92(6) yes
F1 As1 F3 89.96(6) yes
F2 As1 F3 179.03(6) yes
F1 As1 F4 88.80(6) yes
F2 As1 F4 89.95(6) yes
F3 As1 F4 89.65(6) yes
F1 As1 F5 179.72(6) yes
F2 As1 F5 89.34(7) yes
F3 As1 F5 89.79(6) yes
F4 As1 F5 91.08(7) yes
F1 As1 F6 89.05(6) yes
F2 As1 F6 90.58(6) yes
F3 As1 F6 89.85(6) yes
F4 As1 F6 177.79(6) yes
F5 As1 F6 91.06(7) yes
P1 B1 P2 117.92(9) yes
P1 B1 H1 109.3 no
P2 B1 H1 112.7 no
P1 B1 H2 104.3 no
P2 B1 H2 100.3 no
H1 B1 H2 111.6 no
C1 Fe1 C2 41.02(6) yes
C1 Fe1 C3 68.68(6) yes
C2 Fe1 C3 40.81(6) yes
C1 Fe1 C4 68.67(6) yes
C2 Fe1 C4 68.75(6) yes
C3 Fe1 C4 40.70(7) yes
C1 Fe1 C5 41.01(6) yes
C2 Fe1 C5 68.99(6) yes
C3 Fe1 C5 68.55(6) yes
C4 Fe1 C5 40.63(6) yes
C1 Fe1 C6 110.55(6) yes
C2 Fe1 C6 131.15(6) yes
C3 Fe1 C6 168.45(7) yes
C4 Fe1 C6 150.62(7) yes
C5 Fe1 C6 118.97(6) yes
C1 Fe1 C7 117.60(6) yes
C2 Fe1 C7 107.30(7) yes
C3 Fe1 C7 127.94(7) yes
C4 Fe1 C7 166.28(7) yes
C5 Fe1 C7 151.67(7) yes
C1 Fe1 C8 148.58(7) yes
C2 Fe1 C8 114.28(7) yes
C3 Fe1 C8 105.57(7) yes
C4 Fe1 C8 127.97(7) yes
C5 Fe1 C8 167.56(7) yes
C1 Fe1 C9 170.67(7) yes
C2 Fe1 C9 146.42(7) yes
C3 Fe1 C9 114.00(7) yes
C4 Fe1 C9 107.12(7) yes
C5 Fe1 C9 130.53(7) yes
C1 Fe1 C10 132.74(7) yes
C2 Fe1 C10 171.41(7) yes
C3 Fe1 C10 147.45(7) yes
C4 Fe1 C10 116.37(7) yes
C5 Fe1 C10 109.93(7) yes
C6 Fe1 C7 41.40(7) yes
C6 Fe1 C8 68.76(7) yes
C7 Fe1 C8 40.45(7) yes
C6 Fe1 C9 68.74(7) yes
C7 Fe1 C9 68.46(7) yes
C8 Fe1 C9 40.54(8) yes
C6 Fe1 C10 41.28(6) yes
C7 Fe1 C10 69.38(7) yes
C8 Fe1 C10 68.71(7) yes
C9 Fe1 C10 40.72(7) yes
B1 P1 C1 115.84(7) yes
B1 P1 C11 115.58(8) yes
C1 P1 C11 105.63(7) yes
B1 P1 C21 105.01(7) yes
C1 P1 C21 107.54(7) yes
C11 P1 C21 106.68(7) yes
B1 P2 C6 111.47(7) yes
B1 P2 C31 116.91(8) yes
C6 P2 C31 106.76(7) yes
B1 P2 C41 107.40(8) yes
C6 P2 C41 104.83(8) yes
C31 P2 C41 108.81(8) yes
P1 C1 Fe1 123.06(8) yes
P1 C1 C2 127.94(11) yes
Fe1 C1 C2 69.62(9) yes
P1 C1 C5 123.92(12) yes
Fe1 C1 C5 69.70(8) yes
C2 C1 C5 108.02(13) yes
C1 C2 Fe1 69.36(8) yes
C1 C2 C3 107.44(14) yes
Fe1 C2 C3 69.40(9) yes
C1 C2 H21 125.0 no
Fe1 C2 H21 125.5 no
C3 C2 H21 127.6 no
C2 C3 Fe1 69.80(9) yes
C2 C3 C4 108.49(14) yes
Fe1 C3 C4 69.76(9) yes
C2 C3 H31 125.8 no
Fe1 C3 H31 123.4 no
C4 C3 H31 125.6 no
C3 C4 Fe1 69.54(9) yes
C3 C4 C5 108.31(14) yes
Fe1 C4 C5 69.85(9) yes
C3 C4 H41 126.6 no
Fe1 C4 H41 124.3 no
C5 C4 H41 125.1 no
C1 C5 C4 107.74(14) yes
C1 C5 Fe1 69.29(8) yes
C4 C5 Fe1 69.52(9) yes
C1 C5 H51 126.1 no
C4 C5 H51 126.2 no
Fe1 C5 H51 127.6 no
P2 C6 Fe1 123.75(8) yes
P2 C6 C7 123.04(12) yes
Fe1 C6 C7 69.80(9) yes
P2 C6 C10 128.96(13) yes
Fe1 C6 C10 69.88(9) yes
C7 C6 C10 107.95(14) yes
C6 C7 Fe1 68.80(9) yes
C6 C7 C8 107.76(15) yes
Fe1 C7 C8 70.35(9) yes
C6 C7 H71 125.6 no
Fe1 C7 H71 127.7 no
C8 C7 H71 126.6 no
C7 C8 Fe1 69.20(9) yes
C7 C8 C9 108.23(16) yes
Fe1 C8 C9 69.37(9) yes
C7 C8 H81 125.5 no
Fe1 C8 H81 127.0 no
C9 C8 H81 126.3 no
C8 C9 Fe1 70.09(10) yes
C8 C9 C10 108.82(15) yes
Fe1 C9 C10 69.45(9) yes
C8 C9 H91 125.4 no
Fe1 C9 H91 125.5 no
C10 C9 H91 125.7 no
C6 C10 C9 107.24(15) yes
C6 C10 Fe1 68.83(9) yes
C9 C10 Fe1 69.84(10) yes
C6 C10 H101 124.7 no
C9 C10 H101 128.1 no
Fe1 C10 H101 125.5 no
P1 C11 C12 119.85(13) yes
P1 C11 C16 120.71(13) yes
C12 C11 C16 119.33(16) yes
C11 C12 C13 120.07(17) yes
C11 C12 H121 119.2 no
C13 C12 H121 120.7 no
C12 C13 C14 119.85(18) yes
C12 C13 H131 118.8 no
C14 C13 H131 121.4 no
C13 C14 C15 120.65(17) yes
C13 C14 H141 121.2 no
C15 C14 H141 118.2 no
C14 C15 C16 119.88(18) yes
C14 C15 H151 120.8 no
C16 C15 H151 119.3 no
C11 C16 C15 120.21(17) yes
C11 C16 H161 121.0 no
C15 C16 H161 118.8 no
P1 C21 C22 118.52(12) yes
P1 C21 C26 121.48(13) yes
C22 C21 C26 119.94(15) yes
C21 C22 C23 120.19(16) yes
C21 C22 H221 121.1 no
C23 C22 H221 118.7 no
C22 C23 C24 119.66(17) yes
C22 C23 H231 118.5 no
C24 C23 H231 121.8 no
C23 C24 C25 120.02(16) yes
C23 C24 H241 119.0 no
C25 C24 H241 120.9 no
C24 C25 C26 120.95(17) yes
C24 C25 H251 120.7 no
C26 C25 H251 118.3 no
C21 C26 C25 119.19(17) yes
C21 C26 H261 120.9 no
C25 C26 H261 119.9 no
P2 C31 C32 118.54(12) yes
P2 C31 C36 122.30(13) yes
C32 C31 C36 119.15(15) yes
C31 C32 C33 120.86(16) yes
C31 C32 H321 119.6 no
C33 C32 H321 119.6 no
C32 C33 C34 119.39(17) yes
C32 C33 H331 120.4 no
C34 C33 H331 120.1 no
C33 C34 C35 120.17(17) yes
C33 C34 H341 119.3 no
C35 C34 H341 120.5 no
C34 C35 C36 120.75(16) yes
C34 C35 H351 120.6 no
C36 C35 H351 118.6 no
C31 C36 C35 119.66(16) yes
C31 C36 H361 119.9 no
C35 C36 H361 120.5 no
P2 C41 C42 119.56(13) yes
P2 C41 C46 120.73(13) yes
C42 C41 C46 119.67(16) yes
C41 C42 C43 120.21(18) yes
C41 C42 H421 119.8 no
C43 C42 H421 120.0 no
C42 C43 C44 119.78(19) yes
C42 C43 H431 120.6 no
C44 C43 H431 119.6 no
C43 C44 C45 120.59(17) yes
C43 C44 H441 118.7 no
C45 C44 H441 120.7 no
C44 C45 C46 120.09(17) yes
C44 C45 H451 121.1 no
C46 C45 H451 118.8 no
C41 C46 C45 119.66(17) yes
C41 C46 H461 119.7 no
C45 C46 H461 120.6 no

loop_
_geom_bond_atom_site_label_1
_geom_bond_atom_site_label_2
_geom_bond_distance
_geom_bond_publ_flag
As1 F1 1.7263(11) yes
As1 F2 1.7126(11) yes
As1 F3 1.7190(11) yes
As1 F4 1.7159(11) yes
As1 F5 1.7081(12) yes
As1 F6 1.7128(12) yes
B1 P1 1.9335(17) yes
B1 P2 1.9242(17) yes
B1 H1 1.117 no
B1 H2 1.080 no
Fe1 C1 2.0462(14) yes
Fe1 C2 2.0498(16) yes
Fe1 C3 2.0445(16) yes
Fe1 C4 2.0474(16) yes
Fe1 C5 2.0517(15) yes
Fe1 C6 2.0290(15) yes
Fe1 C7 2.0424(16) yes
Fe1 C8 2.0576(17) yes
Fe1 C9 2.0481(16) yes
Fe1 C10 2.0430(16) yes
P1 C1 1.8001(15) yes
P1 C11 1.8044(16) yes
P1 C21 1.8200(15) yes
P2 C6 1.7854(16) yes
P2 C31 1.8083(16) yes
P2 C41 1.8117(16) yes
C1 C2 1.435(2) yes
C1 C5 1.436(2) yes
C2 C3 1.427(2) yes
C2 H21 0.978 no
C3 C4 1.423(2) yes
C3 H31 0.965 no
C4 C5 1.423(2) yes
C4 H41 0.951 no
C5 H51 0.980 no
C6 C7 1.439(2) yes
C6 C10 1.435(2) yes
C7 C8 1.418(2) yes
C7 H71 0.969 no
C8 C9 1.422(3) yes
C8 H81 0.961 no
C9 C10 1.423(3) yes
C9 H91 0.953 no
C10 H101 0.967 no
C11 C12 1.402(2) yes
C11 C16 1.392(2) yes
C12 C13 1.388(3) yes
C12 H121 0.922 no
C13 C14 1.383(3) yes
C13 H131 0.920 no
C14 C15 1.383(3) yes
C14 H141 0.939 no
C15 C16 1.389(3) yes
C15 H151 0.954 no
C16 H161 0.966 no
C21 C22 1.389(2) yes
C21 C26 1.396(2) yes
C22 C23 1.395(2) yes
C22 H221 0.950 no
C23 C24 1.391(3) yes
C23 H231 0.935 no
C24 C25 1.375(3) yes
C24 H241 0.933 no
C25 C26 1.393(2) yes
C25 H251 0.946 no
C26 H261 0.947 no
C31 C32 1.391(2) yes
C31 C36 1.401(2) yes
C32 C33 1.390(2) yes
C32 H321 0.935 no
C33 C34 1.390(3) yes
C33 H331 0.941 no
C34 C35 1.379(3) yes
C34 H341 0.914 no
C35 C36 1.387(3) yes
C35 H351 0.935 no
C36 H361 0.926 no
C41 C42 1.396(3) yes
C41 C46 1.396(2) yes
C42 C43 1.386(3) yes
C42 H421 0.933 no
C43 C44 1.387(3) yes
C43 H431 0.937 no
C44 C45 1.379(3) yes
C44 H441 0.930 no
C45 C46 1.395(2) yes
C45 H451 0.925 no
C46 H461 0.926 no

loop_
_geom_hbond_atom_site_label_D
_geom_hbond_atom_site_label_H
_geom_hbond_atom_site_label_A
_geom_hbond_site_symmetry_A
_geom_hbond_angle_DHA
_geom_hbond_distance_DH
_geom_hbond_distance_HA
_geom_hbond_distance_DA
_geom_hbond_publ_flag
C25 H251 C4 2_565 134.37(5) 0.946 2.598 3.328(3) yes
